data_2023035
loop_
_publ_author_name
'Rybczy&#x144;ska, Ma&#x142;gorzata'
'Sikorski, Artur'

_publ_section_title
;
 Crystal structure of the tetra-ethyl-ammonium salt of the non-steroidal
 anti-inflammatory drug nimesulide (polymorph II).
;
_journal_coeditor_code DX2059
_journal_issue 'Pt 3'
_journal_name_full 'Acta crystallographica. Section E, Crystallographic communications'
_journal_page_first 314
_journal_page_last 317
_journal_paper_doi 10.1107/S2056989024001300
_journal_volume 80
_journal_year 2024
_chemical_formula_iupac 'C8 H20 N +, C13 H11 N2 O5 S -'
_chemical_formula_moiety 'C8 H20 N +, C13 H11 N2 O5 S -'
_chemical_formula_sum 'C21 H31 N3 O5 S'
_chemical_formula_weight 437.55
_chemical_melting_point 388
_chemical_name_systematic
;
Tetraethylammonium <i>N</i>-methanesulfonyl-4-nitro-2-phenoxyanilinide
;
_space_group_crystal_system monoclinic
_space_group_IT_number 14
_space_group_name_Hall '-P 2ybc'
_space_group_name_H-M_alt 'P 1 21/c 1'
_atom_sites_solution_hydrogens geom
_atom_sites_solution_primary difmap
_audit_creation_method SHELXL-2017/1
_cell_angle_alpha 90
_cell_angle_beta 91.792(9)
_cell_angle_gamma 90
_cell_formula_units_Z 4
_cell_length_a 11.0276(10)
_cell_length_b 10.7661(8)
_cell_length_c 19.635(2)
_cell_measurement_reflns_used 15531
_cell_measurement_temperature 291(2)
_cell_measurement_theta_max 25.002
_cell_measurement_theta_min 3.327
_cell_volume 2330.0(4)
_computing_cell_refinement
;
CrysAlis RED Version 1.171.32.15 (Oxford Diffraction, 2008)
;
_computing_data_collection
;
CrysAlis CCD Version 1.171.32.15 (Oxford Diffraction, 2008)
;
_computing_data_reduction
;
CrysAlis RED Version 1.171.32.15 (Oxford Diffraction, 2008)
;
_computing_molecular_graphics
;
ORTEP-3 for Windows (Farrugia, 2012)
;
_computing_publication_material
;
publCIF (Westrip, 2010)
;
_computing_structure_refinement
;
<i>SHELXL2017/1</i> (Sheldrick, 2015b)
;
_computing_structure_solution
;
SHELXT (Sheldrick, 2015a)
;
_diffrn_ambient_temperature 291(2)
_diffrn_detector_area_resol_mean 10.4002
_diffrn_measured_fraction_theta_full 0.997
_diffrn_measured_fraction_theta_max 0.997
_diffrn_measurement_device_type 'Oxford Diffraction Ruby CCD'
_diffrn_measurement_method \w
_diffrn_radiation_monochromator graphite
_diffrn_radiation_source 'fine-focus sealed tube'
_diffrn_radiation_type MoK\a
_diffrn_radiation_wavelength 0.71073
_diffrn_reflns_av_R_equivalents 0.0727
_diffrn_reflns_av_unetI/netI 0.0796
_diffrn_reflns_limit_h_max 12
_diffrn_reflns_limit_h_min -13
_diffrn_reflns_limit_k_max 11
_diffrn_reflns_limit_k_min -12
_diffrn_reflns_limit_l_max 23
_diffrn_reflns_limit_l_min -23
_diffrn_reflns_number 15531
_diffrn_reflns_theta_full 25.002
_diffrn_reflns_theta_max 25.002
_diffrn_reflns_theta_min 3.327
_exptl_absorpt_coefficient_mu 0.174
_exptl_absorpt_correction_T_max 0.998
_exptl_absorpt_correction_T_min 0.966
_exptl_absorpt_correction_type multi-scan
_exptl_absorpt_process_details
;
(CrysAlis RED; Oxford Diffraction, 2008).
;
_exptl_crystal_colour yellow
_exptl_crystal_density_diffrn 1.247
_exptl_crystal_description plate
_exptl_crystal_F_000 936
_exptl_crystal_size_max 0.420
_exptl_crystal_size_mid 0.200
_exptl_crystal_size_min 0.090
_refine_diff_density_max 0.161
_refine_diff_density_min -0.229
_refine_ls_extinction_method none
_refine_ls_goodness_of_fit_ref 1.097
_refine_ls_hydrogen_treatment constr
_refine_ls_matrix_type full
_refine_ls_number_parameters 276
_refine_ls_number_reflns 4094
_refine_ls_number_restraints 0
_refine_ls_restrained_S_all 1.097
_refine_ls_R_factor_all 0.1210
_refine_ls_R_factor_gt 0.0657
_refine_ls_shift/su_max 0.001
_refine_ls_shift/su_mean 0.000
_refine_ls_structure_factor_coef Fsqd
_refine_ls_weighting_details 'w=1/[\s^2^(Fo^2^)+(0.0316P)^2^+0.0136P] where P=(Fo^2^+2Fc^2^)/3'
_refine_ls_weighting_scheme calc
_refine_ls_wR_factor_gt 0.1074
_refine_ls_wR_factor_ref 0.1277
_reflns_number_gt 2549
_reflns_number_total 4094
_reflns_threshold_expression 'I > 2\s(I)'
_cod_data_source_file dx2059sup1.cif
_cod_data_source_block I
_cod_depositor_comments 'Adding full bibliography for 2023035.cif.'
_cod_original_sg_symbol_H-M 'P 21/c'
_cod_database_code 2023035
_cod_database_fobs_code 2023035
_shelx_space_group_comment
;
The symmetry employed for this shelxl refinement is uniquely defined
by the following loop, which should always be used as a source of
symmetry information in preference to the above space-group names.
They are only intended as comments.
;
_shelx_estimated_absorpt_t_min 0.930
_shelx_estimated_absorpt_t_max 0.985

loop_
_space_group_symop_operation_xyz
'x, y, z'
'-x, y+1/2, -z+1/2'
'-x, -y, -z'
'x, -y-1/2, z-1/2'

loop_
_atom_site_type_symbol
_atom_site_label
_atom_site_fract_x
_atom_site_fract_y
_atom_site_fract_z
_atom_site_U_iso_or_equiv
_atom_site_adp_type
_atom_site_calc_flag
_atom_site_occupancy
_atom_site_disorder_assembly
_atom_site_disorder_group
N N22 0.8646(2) 0.6786(2) 0.66998(12) 0.0466(7) Uani d 1 . .
C C23 0.7364(3) 0.6589(3) 0.6432(2) 0.0679(10) Uani d 1 . .
H H23A 0.738581 0.638164 0.595204 0.082 Uiso calc 1 . .
H H23B 0.692237 0.736376 0.647115 0.082 Uiso calc 1 . .
C C24 0.6669(4) 0.5566(3) 0.6801(3) 0.1112(17) Uani d 1 . .
H H24A 0.590665 0.541912 0.656474 0.167 Uiso calc 1 . .
H H24B 0.652626 0.582332 0.725925 0.167 Uiso calc 1 . .
H H24C 0.713924 0.481527 0.680791 0.167 Uiso calc 1 . .
C C25 0.8677(4) 0.7082(3) 0.74529(16) 0.0678(10) Uani d 1 . .
H H25A 0.951411 0.722287 0.759958 0.081 Uiso calc 1 . .
H H25B 0.839097 0.636099 0.769643 0.081 Uiso calc 1 . .
C C26 0.7934(4) 0.8196(3) 0.76588(18) 0.0801(12) Uani d 1 . .
H H26A 0.804123 0.833377 0.814002 0.120 Uiso calc 1 . .
H H26B 0.709188 0.804419 0.755044 0.120 Uiso calc 1 . .
H H26C 0.819681 0.891737 0.741652 0.120 Uiso calc 1 . .
C C27 0.9144(3) 0.7874(3) 0.63015(17) 0.0609(10) Uani d 1 . .
H H27A 0.905286 0.768693 0.581930 0.073 Uiso calc 1 . .
H H27B 0.865104 0.859849 0.638968 0.073 Uiso calc 1 . .
C C28 1.0453(4) 0.8203(3) 0.6455(2) 0.0968(15) Uani d 1 . .
H H28A 1.064308 0.897193 0.623559 0.145 Uiso calc 1 . .
H H28B 1.096702 0.755682 0.628966 0.145 Uiso calc 1 . .
H H28C 1.058343 0.828854 0.693876 0.145 Uiso calc 1 . .
C C29 0.9416(3) 0.5635(3) 0.66162(18) 0.0599(9) Uani d 1 . .
H H29A 1.021525 0.579523 0.681782 0.072 Uiso calc 1 . .
H H29B 0.905901 0.496372 0.687120 0.072 Uiso calc 1 . .
C C30 0.9563(4) 0.5207(3) 0.58923(19) 0.0810(12) Uani d 1 . .
H H30A 1.002975 0.445354 0.589154 0.122 Uiso calc 1 . .
H H30B 0.997549 0.583607 0.564185 0.122 Uiso calc 1 . .
H H30C 0.877894 0.505702 0.568264 0.122 Uiso calc 1 . .
C C1 0.5837(3) 0.1058(3) 0.62935(14) 0.0395(7) Uani d 1 . .
C C2 0.4877(3) 0.0172(3) 0.62920(15) 0.0435(8) Uani d 1 . .
C C3 0.3730(3) 0.0461(3) 0.60651(15) 0.0487(8) Uani d 1 . .
H H3A 0.312492 -0.014135 0.605923 0.058 Uiso calc 1 . .
C C4 0.3469(3) 0.1659(3) 0.58428(15) 0.0443(8) Uani d 1 . .
C C5 0.4352(3) 0.2565(3) 0.58697(16) 0.0508(9) Uani d 1 . .
H H5A 0.416335 0.337348 0.573719 0.061 Uiso calc 1 . .
C C6 0.5507(3) 0.2275(3) 0.60917(15) 0.0482(8) Uani d 1 . .
H H6A 0.609174 0.289699 0.611006 0.058 Uiso calc 1 . .
N N7 0.6961(2) 0.0639(2) 0.64924(12) 0.0463(7) Uani d 1 . .
S S8 0.81473(7) 0.14575(7) 0.64359(4) 0.0480(2) Uani d 1 . .
O O9 0.9111(2) 0.07799(19) 0.67799(12) 0.0651(7) Uani d 1 . .
O O10 0.8031(2) 0.27336(18) 0.66560(12) 0.0650(7) Uani d 1 . .
C C11 0.8486(3) 0.1503(3) 0.55687(17) 0.0700(10) Uani d 1 . .
H H11A 0.923935 0.193215 0.551381 0.105 Uiso calc 1 . .
H H11B 0.784964 0.192962 0.531955 0.105 Uiso calc 1 . .
H H11C 0.855381 0.067033 0.539846 0.105 Uiso calc 1 . .
O O12 0.5189(2) -0.09796(19) 0.65561(12) 0.0652(7) Uani d 1 . .
C C13 0.4449(3) -0.2003(3) 0.63959(18) 0.0470(8) Uani d 1 . .
C C14 0.4353(3) -0.2436(3) 0.57443(18) 0.0627(10) Uani d 1 . .
H H14A 0.471834 -0.201598 0.539124 0.075 Uiso calc 1 . .
C C15 0.3699(3) -0.3516(3) 0.56192(18) 0.0666(10) Uani d 1 . .
H H15A 0.362559 -0.382462 0.517737 0.080 Uiso calc 1 . .
C C16 0.3162(3) -0.4132(3) 0.6137(2) 0.0615(10) Uani d 1 . .
H H16A 0.272162 -0.485449 0.604827 0.074 Uiso calc 1 . .
C C17 0.3275(3) -0.3681(3) 0.6785(2) 0.0681(11) Uani d 1 . .
H H17A 0.291625 -0.410340 0.713952 0.082 Uiso calc 1 . .
C C18 0.3917(3) -0.2604(3) 0.69191(17) 0.0583(9) Uani d 1 . .
H H18A 0.398465 -0.229272 0.736042 0.070 Uiso calc 1 . .
N N19 0.2270(3) 0.1945(3) 0.55838(14) 0.0586(8) Uani d 1 . .
O O20 0.1507(2) 0.1114(3) 0.55356(16) 0.0935(9) Uani d 1 . .
O O21 0.2031(2) 0.3022(2) 0.54080(13) 0.0770(8) Uani d 1 . .

loop_
_atom_site_aniso_label
_atom_site_aniso_U_11
_atom_site_aniso_U_22
_atom_site_aniso_U_33
_atom_site_aniso_U_12
_atom_site_aniso_U_13
_atom_site_aniso_U_23
N22 0.0522(17) 0.0362(15) 0.0510(16) 0.0145(12) -0.0039(14) 0.0031(12)
C23 0.050(2) 0.054(2) 0.098(3) 0.0153(18) -0.014(2) -0.007(2)
C24 0.073(3) 0.056(3) 0.205(5) -0.003(2) 0.014(3) 0.001(3)
C25 0.087(3) 0.059(2) 0.056(2) 0.018(2) -0.007(2) 0.0037(18)
C26 0.119(4) 0.061(2) 0.061(2) 0.024(2) 0.015(2) -0.0029(19)
C27 0.074(3) 0.045(2) 0.064(2) 0.0070(18) 0.007(2) -0.0001(17)
C28 0.072(3) 0.068(3) 0.151(4) -0.002(2) 0.021(3) -0.006(3)
C29 0.058(2) 0.0418(19) 0.080(2) 0.0192(17) 0.000(2) -0.0001(17)
C30 0.097(3) 0.055(2) 0.091(3) 0.024(2) 0.009(3) -0.011(2)
C1 0.040(2) 0.0374(17) 0.0410(17) 0.0008(15) -0.0005(15) -0.0015(14)
C2 0.044(2) 0.0340(18) 0.0525(19) 0.0003(15) -0.0052(16) 0.0032(15)
C3 0.042(2) 0.0476(19) 0.056(2) -0.0055(16) -0.0017(17) 0.0028(16)
C4 0.040(2) 0.045(2) 0.0471(18) 0.0125(16) -0.0036(15) -0.0040(15)
C5 0.057(2) 0.0385(19) 0.057(2) 0.0086(17) -0.0053(18) -0.0015(15)
C6 0.050(2) 0.0336(18) 0.061(2) -0.0008(15) -0.0035(18) 0.0000(15)
N7 0.0420(16) 0.0359(14) 0.0604(16) -0.0043(12) -0.0097(13) 0.0023(12)
S8 0.0430(5) 0.0379(5) 0.0625(5) -0.0019(4) -0.0088(4) -0.0006(4)
O9 0.0511(15) 0.0513(14) 0.0908(17) -0.0002(11) -0.0303(13) 0.0074(12)
O10 0.0650(16) 0.0354(13) 0.0943(18) -0.0065(11) -0.0034(14) -0.0120(12)
C11 0.057(2) 0.083(3) 0.070(2) 0.004(2) 0.003(2) 0.005(2)
O12 0.0570(15) 0.0397(13) 0.0973(18) -0.0101(11) -0.0246(13) 0.0216(12)
C13 0.041(2) 0.0308(17) 0.069(2) 0.0017(15) -0.0028(18) 0.0121(17)
C14 0.069(3) 0.060(2) 0.059(2) -0.005(2) 0.005(2) 0.0146(19)
C15 0.077(3) 0.058(2) 0.064(2) -0.002(2) -0.005(2) -0.008(2)
C16 0.053(2) 0.0384(19) 0.093(3) -0.0068(16) 0.000(2) 0.004(2)
C17 0.074(3) 0.052(2) 0.079(3) -0.014(2) 0.020(2) 0.006(2)
C18 0.069(2) 0.048(2) 0.058(2) -0.0018(18) 0.009(2) 0.0001(17)
N19 0.053(2) 0.059(2) 0.0638(18) 0.0120(17) -0.0041(16) -0.0079(16)
O20 0.0448(17) 0.0792(19) 0.155(3) -0.0002(15) -0.0180(17) 0.0119(18)
O21 0.0763(19) 0.0619(17) 0.0912(18) 0.0275(14) -0.0240(15) -0.0052(14)

loop_
_atom_type_symbol
_atom_type_description
_atom_type_scat_dispersion_real
_atom_type_scat_dispersion_imag
_atom_type_scat_source
C C 0.0033 0.0016 'International Tables Vol C Tables 4.2.6.8 and 6.1.1.4'
H H 0.0000 0.0000 'International Tables Vol C Tables 4.2.6.8 and 6.1.1.4'
N N 0.0061 0.0033 'International Tables Vol C Tables 4.2.6.8 and 6.1.1.4'
O O 0.0106 0.0060 'International Tables Vol C Tables 4.2.6.8 and 6.1.1.4'
S S 0.1246 0.1234 'International Tables Vol C Tables 4.2.6.8 and 6.1.1.4'

loop_
_geom_angle_atom_site_label_1
_geom_angle_atom_site_label_2
_geom_angle_atom_site_label_3
_geom_angle_site_symmetry_1
_geom_angle_site_symmetry_3
_geom_angle
_geom_angle_publ_flag
C23 N22 C25 . . 111.3(3) ?
C23 N22 C29 . . 111.7(2) ?
C25 N22 C29 . . 106.5(2) ?
C23 N22 C27 . . 106.2(2) ?
C25 N22 C27 . . 110.1(2) ?
C29 N22 C27 . . 111.2(2) ?
N22 C23 C24 . . 114.4(3) ?
N22 C23 H23A . . 108.7 ?
C24 C23 H23A . . 108.7 ?
N22 C23 H23B . . 108.7 ?
C24 C23 H23B . . 108.7 ?
H23A C23 H23B . . 107.6 ?
C23 C24 H24A . . 109.5 ?
C23 C24 H24B . . 109.5 ?
H24A C24 H24B . . 109.5 ?
C23 C24 H24C . . 109.5 ?
H24A C24 H24C . . 109.5 ?
H24B C24 H24C . . 109.5 ?
N22 C25 C26 . . 115.6(3) ?
N22 C25 H25A . . 108.4 ?
C26 C25 H25A . . 108.4 ?
N22 C25 H25B . . 108.4 ?
C26 C25 H25B . . 108.4 ?
H25A C25 H25B . . 107.4 ?
C25 C26 H26A . . 109.5 ?
C25 C26 H26B . . 109.5 ?
H26A C26 H26B . . 109.5 ?
C25 C26 H26C . . 109.5 ?
H26A C26 H26C . . 109.5 ?
H26B C26 H26C . . 109.5 ?
C28 C27 N22 . . 115.9(3) ?
C28 C27 H27A . . 108.3 ?
N22 C27 H27A . . 108.3 ?
C28 C27 H27B . . 108.3 ?
N22 C27 H27B . . 108.3 ?
H27A C27 H27B . . 107.4 ?
C27 C28 H28A . . 109.5 ?
C27 C28 H28B . . 109.5 ?
H28A C28 H28B . . 109.5 ?
C27 C28 H28C . . 109.5 ?
H28A C28 H28C . . 109.5 ?
H28B C28 H28C . . 109.5 ?
C30 C29 N22 . . 115.5(3) ?
C30 C29 H29A . . 108.4 ?
N22 C29 H29A . . 108.4 ?
C30 C29 H29B . . 108.4 ?
N22 C29 H29B . . 108.4 ?
H29A C29 H29B . . 107.5 ?
C29 C30 H30A . . 109.5 ?
C29 C30 H30B . . 109.5 ?
H30A C30 H30B . . 109.5 ?
C29 C30 H30C . . 109.5 ?
H30A C30 H30C . . 109.5 ?
H30B C30 H30C . . 109.5 ?
N7 C1 C6 . . 127.6(3) ?
N7 C1 C2 . . 116.6(3) ?
C6 C1 C2 . . 115.8(3) ?
C3 C2 O12 . . 123.0(3) ?
C3 C2 C1 . . 122.0(3) ?
O12 C2 C1 . . 115.0(3) ?
C2 C3 C4 . . 119.7(3) ?
C2 C3 H3A . . 120.2 ?
C4 C3 H3A . . 120.2 ?
C5 C4 C3 . . 120.4(3) ?
C5 C4 N19 . . 120.2(3) ?
C3 C4 N19 . . 119.4(3) ?
C6 C5 C4 . . 120.0(3) ?
C6 C5 H5A . . 120.0 ?
C4 C5 H5A . . 120.0 ?
C5 C6 C1 . . 122.0(3) ?
C5 C6 H6A . . 119.0 ?
C1 C6 H6A . . 119.0 ?
C1 N7 S8 . . 122.7(2) ?
O9 S8 O10 . . 114.35(14) ?
O9 S8 N7 . . 106.51(13) ?
O10 S8 N7 . . 115.20(13) ?
O9 S8 C11 . . 107.03(16) ?
O10 S8 C11 . . 106.68(16) ?
N7 S8 C11 . . 106.53(16) ?
S8 C11 H11A . . 109.5 ?
S8 C11 H11B . . 109.5 ?
H11A C11 H11B . . 109.5 ?
S8 C11 H11C . . 109.5 ?
H11A C11 H11C . . 109.5 ?
H11B C11 H11C . . 109.5 ?
C2 O12 C13 . . 119.0(2) ?
C14 C13 C18 . . 121.5(3) ?
C14 C13 O12 . . 120.5(3) ?
C18 C13 O12 . . 117.8(3) ?
C13 C14 C15 . . 118.6(3) ?
C13 C14 H14A . . 120.7 ?
C15 C14 H14A . . 120.7 ?
C16 C15 C14 . . 120.8(3) ?
C16 C15 H15A . . 119.6 ?
C14 C15 H15A . . 119.6 ?
C15 C16 C17 . . 119.5(3) ?
C15 C16 H16A . . 120.2 ?
C17 C16 H16A . . 120.2 ?
C16 C17 C18 . . 120.6(3) ?
C16 C17 H17A . . 119.7 ?
C18 C17 H17A . . 119.7 ?
C13 C18 C17 . . 119.1(3) ?
C13 C18 H18A . . 120.5 ?
C17 C18 H18A . . 120.5 ?
O20 N19 O21 . . 121.5(3) ?
O20 N19 C4 . . 119.4(3) ?
O21 N19 C4 . . 119.1(3) ?

loop_
_geom_bond_atom_site_label_1
_geom_bond_atom_site_label_2
_geom_bond_site_symmetry_2
_geom_bond_distance
_geom_bond_publ_flag
N22 C23 . 1.508(4) ?
N22 C25 . 1.512(4) ?
N22 C29 . 1.514(3) ?
N22 C27 . 1.520(4) ?
C23 C24 . 1.536(5) ?
C23 H23A . 0.9700 ?
C23 H23B . 0.9700 ?
C24 H24A . 0.9600 ?
C24 H24B . 0.9600 ?
C24 H24C . 0.9600 ?
C25 C26 . 1.515(4) ?
C25 H25A . 0.9700 ?
C25 H25B . 0.9700 ?
C26 H26A . 0.9600 ?
C26 H26B . 0.9600 ?
C26 H26C . 0.9600 ?
C27 C28 . 1.508(5) ?
C27 H27A . 0.9700 ?
C27 H27B . 0.9700 ?
C28 H28A . 0.9600 ?
C28 H28B . 0.9600 ?
C28 H28C . 0.9600 ?
C29 C30 . 1.508(4) ?
C29 H29A . 0.9700 ?
C29 H29B . 0.9700 ?
C30 H30A . 0.9600 ?
C30 H30B . 0.9600 ?
C30 H30C . 0.9600 ?
C1 N7 . 1.365(4) ?
C1 C6 . 1.412(4) ?
C1 C2 . 1.425(4) ?
C2 C3 . 1.364(4) ?
C2 O12 . 1.383(3) ?
C3 C4 . 1.389(4) ?
C3 H3A . 0.9300 ?
C4 C5 . 1.378(4) ?
C4 N19 . 1.436(4) ?
C5 C6 . 1.370(4) ?
C5 H5A . 0.9300 ?
C6 H6A . 0.9300 ?
N7 S8 . 1.584(2) ?
S8 O9 . 1.439(2) ?
S8 O10 . 1.447(2) ?
S8 C11 . 1.755(3) ?
C11 H11A . 0.9600 ?
C11 H11B . 0.9600 ?
C11 H11C . 0.9600 ?
O12 C13 . 1.401(3) ?
C13 C14 . 1.363(4) ?
C13 C18 . 1.363(4) ?
C14 C15 . 1.387(5) ?
C14 H14A . 0.9300 ?
C15 C16 . 1.364(5) ?
C15 H15A . 0.9300 ?
C16 C17 . 1.365(5) ?
C16 H16A . 0.9300 ?
C17 C18 . 1.379(4) ?
C17 H17A . 0.9300 ?
C18 H18A . 0.9300 ?
N19 O20 . 1.230(3) ?
N19 O21 . 1.235(3) ?

loop_
_geom_hbond_atom_site_label_D
_geom_hbond_atom_site_label_H
_geom_hbond_atom_site_label_A
_geom_hbond_site_symmetry_D
_geom_hbond_site_symmetry_H
_geom_hbond_site_symmetry_A
_geom_hbond_distance_DH
_geom_hbond_distance_HA
_geom_hbond_distance_DA
_geom_hbond_angle_DHA
_geom_hbond_publ_flag
C11 H11A O20 1_555 1_555 1_655 0.96 2.65 3.360(4) 131 yes
C11 H11C O20 1_555 1_555 3_656 0.96 2.66 3.555(4) 156 yes
C17 H17A N7 1_555 1_555 2_646 0.93 2.70 3.478(4) 142 yes
C24 H24C O10 1_555 1_555 1_555 0.96 2.47 3.415(4) 168 yes
C25 H25A O9 1_555 1_555 2_756 0.97 2.47 3.155(5) 128 yes
C26 H26C O9 1_555 1_555 1_565 0.96 2.58 3.541(4) 175 yes
C27 H27B O9 1_555 1_555 1_565 0.97 2.52 3.267(4) 134 yes
C14 H14A Cg1 1_555 1_555 3_656 0.93 3.07 3.951(5) 158 yes
C24 H24A Cg2 1_555 1_555 1_565 0.96 2.88 3.608(5) 134 yes

loop_
_geom_torsion_atom_site_label_1
_geom_torsion_atom_site_label_2
_geom_torsion_atom_site_label_3
_geom_torsion_atom_site_label_4
_geom_torsion_site_symmetry_1
_geom_torsion_site_symmetry_2
_geom_torsion_site_symmetry_3
_geom_torsion_site_symmetry_4
_geom_torsion
_geom_torsion_publ_flag
C25 N22 C23 C24 . . . . -57.0(4) ?
C29 N22 C23 C24 . . . . 61.9(4) ?
C27 N22 C23 C24 . . . . -176.7(3) ?
C23 N22 C25 C26 . . . . -56.6(4) ?
C29 N22 C25 C26 . . . . -178.6(3) ?
C27 N22 C25 C26 . . . . 60.8(4) ?
C23 N22 C27 C28 . . . . -176.8(3) ?
C25 N22 C27 C28 . . . . 62.7(4) ?
C29 N22 C27 C28 . . . . -55.0(4) ?
C23 N22 C29 C30 . . . . 61.3(4) ?
C25 N22 C29 C30 . . . . -177.1(3) ?
C27 N22 C29 C30 . . . . -57.2(4) ?
N7 C1 C2 C3 . . . . -176.0(3) ?
C6 C1 C2 C3 . . . . 4.3(4) ?
N7 C1 C2 O12 . . . . 5.9(4) ?
C6 C1 C2 O12 . . . . -173.7(3) ?
O12 C2 C3 C4 . . . . 176.3(3) ?
C1 C2 C3 C4 . . . . -1.6(5) ?
C2 C3 C4 C5 . . . . -2.0(4) ?
C2 C3 C4 N19 . . . . 178.0(3) ?
C3 C4 C5 C6 . . . . 2.6(5) ?
N19 C4 C5 C6 . . . . -177.4(3) ?
C4 C5 C6 C1 . . . . 0.4(5) ?
N7 C1 C6 C5 . . . . 176.7(3) ?
C2 C1 C6 C5 . . . . -3.8(4) ?
C6 C1 N7 S8 . . . . -8.2(4) ?
C2 C1 N7 S8 . . . . 172.3(2) ?
C1 N7 S8 O9 . . . . 172.0(2) ?
C1 N7 S8 O10 . . . . 44.0(3) ?
C1 N7 S8 C11 . . . . -74.0(3) ?
C3 C2 O12 C13 . . . . 20.9(4) ?
C1 C2 O12 C13 . . . . -161.0(3) ?
C2 O12 C13 C14 . . . . 66.3(4) ?
C2 O12 C13 C18 . . . . -118.9(3) ?
C18 C13 C14 C15 . . . . -0.2(5) ?
O12 C13 C14 C15 . . . . 174.3(3) ?
C13 C14 C15 C16 . . . . 0.1(5) ?
C14 C15 C16 C17 . . . . -0.3(6) ?
C15 C16 C17 C18 . . . . 0.6(6) ?
C14 C13 C18 C17 . . . . 0.6(5) ?
O12 C13 C18 C17 . . . . -174.1(3) ?
C16 C17 C18 C13 . . . . -0.8(5) ?
C5 C4 N19 O20 . . . . 176.9(3) ?
C3 C4 N19 O20 . . . . -3.1(4) ?
C5 C4 N19 O21 . . . . -2.4(4) ?
C3 C4 N19 O21 . . . . 177.6(3) ?
